data_4079965
loop_
_publ_author_name
'Hild, Fr\'ed\'eric'
'Neehaul, Nirvana'
'Bier, Fr\'ed\'eric'
'Wirsum, Morgane'
'Gourlaouen, Christophe'
'Dagorne, Samuel'

_publ_section_title
;
 Synthesis and Structural Characterization of Various N,O,N-Chelated
 Aluminum and Gallium Complexes for the Efficient ROP of Cyclic Esters and
 Carbonates: How Do Aluminum and Gallium Derivatives Compare ?
;
_journal_issue 2
_journal_name_full Organometallics
_journal_page_first 587
_journal_paper_doi 10.1021/om3011068
_journal_volume 32
_journal_year 2013
_chemical_formula_moiety 'C19 H19 Al F6 N2 O6 S2, 1/2(C4 H8 O)'
_chemical_formula_sum 'C21 H23 Al F6 N2 O6.5 S2'
_chemical_formula_weight 612.51
_chemical_name_systematic
; 
 ? 
;
_space_group_IT_number 2
_symmetry_cell_setting triclinic
_symmetry_space_group_name_Hall '-P 1'
_symmetry_space_group_name_H-M 'P -1'
_atom_sites_solution_hydrogens geom
_atom_sites_solution_primary direct
_atom_sites_solution_secondary difmap
_audit_creation_method SHELXL-97
_cell_angle_alpha 94.82(5)
_cell_angle_beta 94.43(5)
_cell_angle_gamma 109.98(5)
_cell_formula_units_Z 2
_cell_length_a 9.940(5)
_cell_length_b 11.592(5)
_cell_length_c 13.262(5)
_cell_measurement_reflns_used 8000
_cell_measurement_temperature 173(2)
_cell_measurement_theta_max 30.034
_cell_measurement_theta_min 0.998
_cell_volume 1421.9(12)
_computing_cell_refinement 'Denzo (Nonius B.V., 1998)'
_computing_data_collection 'Collect (Nonius B.V., 1998)'
_computing_data_reduction 'Denzo (Nonius B.V., 1998)'
_computing_molecular_graphics 'PLATON 98 (Spek, 1998)'
_computing_publication_material 'SHELXL-97 (Sheldrick, 1997)'
_computing_structure_refinement 'SHELXL-97 (Sheldrick, 1997)'
_computing_structure_solution 'SHELXS-97 (Sheldrick, 1997)'
_diffrn_ambient_temperature 173(2)
_diffrn_measured_fraction_theta_full 0.984
_diffrn_measured_fraction_theta_max 0.984
_diffrn_measurement_device_type KappaCCD
_diffrn_measurement_method '\p scans'
_diffrn_radiation_monochromator graphite
_diffrn_radiation_source 'fine-focus sealed tube'
_diffrn_radiation_type MoK\a
_diffrn_radiation_wavelength 0.71069
_diffrn_reflns_av_R_equivalents 0.0737
_diffrn_reflns_av_sigmaI/netI 0.1576
_diffrn_reflns_limit_h_max 13
_diffrn_reflns_limit_h_min -14
_diffrn_reflns_limit_k_max 16
_diffrn_reflns_limit_k_min -16
_diffrn_reflns_limit_l_max 18
_diffrn_reflns_limit_l_min -18
_diffrn_reflns_number 20257
_diffrn_reflns_theta_full 30.11
_diffrn_reflns_theta_max 30.11
_diffrn_reflns_theta_min 2.58
_exptl_absorpt_coefficient_mu 0.297
_exptl_absorpt_correction_type none
_exptl_crystal_colour colorless
_exptl_crystal_density_diffrn 1.431
_exptl_crystal_density_method 'not measured'
_exptl_crystal_description prism
_exptl_crystal_F_000 628
_exptl_crystal_size_max 0.10
_exptl_crystal_size_mid 0.10
_exptl_crystal_size_min 0.10
_refine_diff_density_max 1.408
_refine_diff_density_min -0.439
_refine_diff_density_rms 0.115
_refine_ls_extinction_method none
_refine_ls_goodness_of_fit_ref 1.125
_refine_ls_hydrogen_treatment constr
_refine_ls_matrix_type full
_refine_ls_number_parameters 345
_refine_ls_number_reflns 8239
_refine_ls_number_restraints 0
_refine_ls_restrained_S_all 1.125
_refine_ls_R_factor_all 0.1952
_refine_ls_R_factor_gt 0.0902
_refine_ls_shift/su_max 0.003
_refine_ls_shift/su_mean 0.000
_refine_ls_structure_factor_coef Fsqd
_refine_ls_weighting_details 'calc w=1/[\s^2^(Fo^2^)+(0.0800P)^2^+2.0000P] where P=(Fo^2^+2Fc^2^)/3'
_refine_ls_weighting_scheme calc
_refine_ls_wR_factor_gt 0.2278
_refine_ls_wR_factor_ref 0.2563
_reflns_number_gt 3596
_reflns_number_total 8239
_reflns_threshold_expression >2sigma(I)
_cod_data_source_file om3011068_si_002.cif
_cod_data_source_block dag_ph2on2tf2alme
_cod_original_cell_volume 1421.8(11)
_cod_original_sg_symbol_H-M P-1
_cod_original_formula_sum 'C21 H23 Al F6 N2 O6.50 S2'
_cod_database_code 4079965

loop_
_symmetry_equiv_pos_as_xyz
'x, y, z'
'-x, -y, -z'

loop_
_atom_site_label
_atom_site_type_symbol
_atom_site_fract_x
_atom_site_fract_y
_atom_site_fract_z
_atom_site_U_iso_or_equiv
_atom_site_adp_type
_atom_site_occupancy
_atom_site_symmetry_multiplicity
_atom_site_calc_flag
_atom_site_refinement_flags
S1 S 0.41633(13) 0.23445(12) 0.06078(9) 0.0371(3) Uani 1 1 d .
S2 S 0.23070(15) 0.53350(11) 0.27905(10) 0.0399(3) Uani 1 1 d .
Al Al 0.40009(15) 0.36063(12) 0.27002(11) 0.0325(4) Uani 1 1 d .
F1 F 0.6950(3) 0.3213(3) 0.1174(3) 0.0718(10) Uani 1 1 d .
F2 F 0.6343(4) 0.2675(3) -0.0430(3) 0.0734(11) Uani 1 1 d .
F3 F 0.6127(4) 0.1290(3) 0.0576(3) 0.0721(11) Uani 1 1 d .
F4 F 0.0811(5) 0.5682(4) 0.4233(3) 0.0928(14) Uani 1 1 d .
F5 F 0.1487(5) 0.4110(4) 0.4348(3) 0.0801(12) Uani 1 1 d .
F6 F -0.0255(4) 0.4009(3) 0.3229(3) 0.0705(10) Uani 1 1 d .
O1 O 0.5671(4) 0.4885(3) 0.2521(3) 0.0438(9) Uani 1 1 d .
O2 O 0.1383(3) 0.1820(3) 0.2523(2) 0.0317(7) Uani 1 1 d .
O3 O 0.3614(5) 0.6022(3) 0.3413(3) 0.0625(12) Uani 1 1 d .
O4 O 0.1596(4) 0.5936(3) 0.2166(3) 0.0472(9) Uani 1 1 d .
O5 O 0.3274(4) 0.1283(3) -0.0058(3) 0.0506(10) Uani 1 1 d .
O6 O 0.4259(4) 0.3559(3) 0.0410(3) 0.0447(9) Uani 1 1 d .
N1 N 0.3948(4) 0.2241(3) 0.1779(3) 0.0301(9) Uani 1 1 d .
N2 N 0.2527(4) 0.4172(3) 0.2215(3) 0.0307(9) Uani 1 1 d .
C1 C 0.4214(6) 0.3252(5) 0.4084(4) 0.0458(13) Uani 1 1 d .
H1A H 0.4915 0.2833 0.4155 0.069 Uiso 1 1 calc .
H1B H 0.3282 0.2717 0.4259 0.069 Uiso 1 1 calc .
H1C H 0.4552 0.4026 0.4544 0.069 Uiso 1 1 calc .
C2 C 0.6967(6) 0.5217(6) 0.3239(4) 0.0609(17) Uani 1 1 d .
H2A H 0.7353 0.4535 0.3227 0.073 Uiso 1 1 calc .
H2B H 0.6761 0.5407 0.3940 0.073 Uiso 1 1 calc .
C3 C 0.8018(7) 0.6342(7) 0.2884(6) 0.079(2) Uani 1 1 d .
H3A H 0.8389 0.7026 0.3447 0.094 Uiso 1 1 calc .
H3B H 0.8841 0.6153 0.2634 0.094 Uiso 1 1 calc .
C4 C 0.7221(9) 0.6677(9) 0.2068(8) 0.135(4) Uani 1 1 d .
H4A H 0.7141 0.7487 0.2284 0.161 Uiso 1 1 calc .
H4B H 0.7760 0.6765 0.1465 0.161 Uiso 1 1 calc .
C5 C 0.5893(7) 0.5833(6) 0.1808(6) 0.085(3) Uani 1 1 d .
H5A H 0.5803 0.5447 0.1100 0.102 Uiso 1 1 calc .
H5B H 0.5160 0.6232 0.1854 0.102 Uiso 1 1 calc .
C6 C 0.3203(5) 0.1021(4) 0.2073(3) 0.0281(10) Uani 1 1 d .
C7 C 0.3779(5) 0.0081(4) 0.2051(4) 0.0356(11) Uani 1 1 d .
H7 H 0.4685 0.0199 0.1807 0.043 Uiso 1 1 calc .
C8 C 0.3006(6) -0.1035(4) 0.2392(4) 0.0377(12) Uani 1 1 d .
H8 H 0.3387 -0.1684 0.2378 0.045 Uiso 1 1 calc .
C9 C 0.1696(5) -0.1206(4) 0.2749(4) 0.0374(12) Uani 1 1 d .
H9 H 0.1184 -0.1973 0.2979 0.045 Uiso 1 1 calc .
C10 C 0.1110(5) -0.0278(4) 0.2778(4) 0.0356(11) Uani 1 1 d .
H10 H 0.0207 -0.0398 0.3028 0.043 Uiso 1 1 calc .
C11 C 0.1872(5) 0.0825(4) 0.2434(3) 0.0278(10) Uani 1 1 d .
C12 C 0.0854(5) 0.2120(4) 0.1605(3) 0.0284(10) Uani 1 1 d .
C13 C -0.0149(5) 0.1254(4) 0.0903(4) 0.0341(11) Uani 1 1 d .
H13 H -0.0497 0.0407 0.1011 0.041 Uiso 1 1 calc .
C14 C -0.0646(5) 0.1639(5) 0.0032(4) 0.0403(12) Uani 1 1 d .
H14 H -0.1352 0.1054 -0.0457 0.048 Uiso 1 1 calc .
C15 C -0.0118(6) 0.2866(5) -0.0127(4) 0.0404(12) Uani 1 1 d .
H15 H -0.0458 0.3119 -0.0729 0.048 Uiso 1 1 calc .
C16 C 0.0897(5) 0.3729(4) 0.0578(3) 0.0339(11) Uani 1 1 d .
H16 H 0.1263 0.4572 0.0461 0.041 Uiso 1 1 calc .
C17 C 0.1378(5) 0.3356(4) 0.1459(3) 0.0301(10) Uani 1 1 d .
C18 C 0.6000(6) 0.2374(5) 0.0479(4) 0.0485(14) Uani 1 1 d .
C19 C 0.1002(8) 0.4728(6) 0.3693(4) 0.0578(17) Uani 1 1 d .
C20 C -0.2830(18) -0.0253(15) 0.3050(13) 0.086(4) Uiso 0.50 1 d P
H20A H -0.3869 -0.0688 0.3088 0.103 Uiso 0.50 1 calc P
H20B H -0.2623 -0.0378 0.2339 0.103 Uiso 0.50 1 calc P
C21 C -0.2425(17) 0.1007(14) 0.3392(12) 0.082(4) Uiso 0.50 1 d P
H21A H -0.1730 0.1507 0.2964 0.099 Uiso 0.50 1 calc P
H21B H -0.3279 0.1264 0.3364 0.099 Uiso 0.50 1 calc P
C22 C -0.182(2) 0.1159(17) 0.4355(14) 0.103(5) Uiso 0.50 1 d P
H22A H -0.2334 0.1496 0.4843 0.124 Uiso 0.50 1 calc P
H22B H -0.0785 0.1680 0.4438 0.124 Uiso 0.50 1 calc P
C23 C -0.2049(18) -0.0172(16) 0.4432(13) 0.092(5) Uiso 0.50 1 d P
H23A H -0.1237 -0.0257 0.4863 0.110 Uiso 0.50 1 calc P
H23B H -0.2954 -0.0573 0.4730 0.110 Uiso 0.50 1 calc P
O7 O -0.2114(9) -0.0606(8) 0.3616(7) 0.062(2) Uiso 0.50 1 d P

loop_
_atom_site_aniso_label
_atom_site_aniso_U_11
_atom_site_aniso_U_22
_atom_site_aniso_U_33
_atom_site_aniso_U_23
_atom_site_aniso_U_13
_atom_site_aniso_U_12
S1 0.0362(7) 0.0375(7) 0.0366(7) 0.0088(5) 0.0063(5) 0.0103(6)
S2 0.0541(8) 0.0243(6) 0.0402(7) -0.0010(5) -0.0027(6) 0.0152(6)
Al 0.0338(8) 0.0241(7) 0.0360(8) 0.0031(6) -0.0055(6) 0.0076(6)
F1 0.039(2) 0.084(3) 0.085(3) -0.010(2) 0.0100(18) 0.0161(19)
F2 0.082(3) 0.087(3) 0.065(2) 0.024(2) 0.044(2) 0.035(2)
F3 0.066(2) 0.061(2) 0.109(3) 0.023(2) 0.041(2) 0.0377(19)
F4 0.167(4) 0.076(3) 0.065(2) 0.002(2) 0.044(3) 0.075(3)
F5 0.134(4) 0.089(3) 0.049(2) 0.0292(19) 0.026(2) 0.071(3)
F6 0.067(2) 0.068(2) 0.082(3) 0.014(2) 0.030(2) 0.025(2)
O1 0.037(2) 0.0278(18) 0.057(2) 0.0093(16) -0.0106(17) 0.0026(15)
O2 0.0405(19) 0.0272(16) 0.0312(17) 0.0046(13) 0.0021(14) 0.0169(15)
O3 0.072(3) 0.035(2) 0.067(3) -0.0157(18) -0.021(2) 0.013(2)
O4 0.067(3) 0.0291(18) 0.051(2) 0.0077(16) 0.0013(18) 0.0248(18)
O5 0.056(2) 0.049(2) 0.0344(19) 0.0015(16) 0.0004(17) 0.0041(19)
O6 0.046(2) 0.044(2) 0.051(2) 0.0223(17) 0.0133(17) 0.0182(17)
N1 0.029(2) 0.0229(19) 0.036(2) 0.0078(16) 0.0037(16) 0.0044(16)
N2 0.032(2) 0.0225(19) 0.034(2) 0.0017(16) -0.0030(17) 0.0060(16)
C1 0.052(3) 0.036(3) 0.042(3) 0.002(2) -0.012(2) 0.010(2)
C2 0.025(3) 0.086(5) 0.054(3) 0.011(3) -0.007(2) -0.001(3)
C3 0.038(4) 0.085(5) 0.091(5) 0.012(4) -0.010(3) -0.004(3)
C4 0.080(6) 0.139(8) 0.122(7) 0.076(6) -0.018(5) -0.050(6)
C5 0.059(4) 0.055(4) 0.127(6) 0.058(4) -0.013(4) -0.005(3)
C6 0.030(2) 0.020(2) 0.032(2) 0.0018(18) -0.0004(19) 0.0058(18)
C7 0.035(3) 0.030(2) 0.040(3) 0.004(2) 0.000(2) 0.010(2)
C8 0.046(3) 0.026(2) 0.042(3) 0.004(2) -0.002(2) 0.016(2)
C9 0.043(3) 0.026(2) 0.043(3) 0.008(2) 0.002(2) 0.011(2)
C10 0.036(3) 0.029(2) 0.041(3) 0.007(2) 0.006(2) 0.009(2)
C11 0.035(3) 0.022(2) 0.027(2) 0.0025(17) -0.0003(19) 0.0109(19)
C12 0.029(2) 0.029(2) 0.030(2) 0.0053(19) 0.0034(19) 0.013(2)
C13 0.029(3) 0.025(2) 0.044(3) -0.003(2) -0.002(2) 0.007(2)
C14 0.037(3) 0.041(3) 0.041(3) -0.007(2) -0.008(2) 0.016(2)
C15 0.047(3) 0.048(3) 0.031(3) 0.003(2) -0.005(2) 0.024(3)
C16 0.038(3) 0.032(3) 0.035(3) 0.005(2) 0.000(2) 0.016(2)
C17 0.026(2) 0.027(2) 0.036(3) 0.0006(19) 0.0049(19) 0.0085(19)
C18 0.043(3) 0.043(3) 0.058(4) 0.001(3) 0.019(3) 0.011(3)
C19 0.100(6) 0.049(4) 0.040(3) 0.005(3) 0.017(3) 0.045(4)

loop_
_atom_type_symbol
_atom_type_description
_atom_type_scat_dispersion_real
_atom_type_scat_dispersion_imag
_atom_type_scat_source
C C 0.0033 0.0016 'International Tables Vol C Tables 4.2.6.8 and 6.1.1.4'
H H 0.0000 0.0000 'International Tables Vol C Tables 4.2.6.8 and 6.1.1.4'
N N 0.0061 0.0033 'International Tables Vol C Tables 4.2.6.8 and 6.1.1.4'
O O 0.0106 0.0060 'International Tables Vol C Tables 4.2.6.8 and 6.1.1.4'
F F 0.0171 0.0103 'International Tables Vol C Tables 4.2.6.8 and 6.1.1.4'
Al Al 0.0645 0.0514 'International Tables Vol C Tables 4.2.6.8 and 6.1.1.4'
S S 0.1246 0.1234 'International Tables Vol C Tables 4.2.6.8 and 6.1.1.4'

loop_
_geom_angle_atom_site_label_1
_geom_angle_atom_site_label_2
_geom_angle_atom_site_label_3
_geom_angle
O5 S1 O6 121.3(2)
O5 S1 N1 113.8(2)
O6 S1 N1 107.7(2)
O5 S1 C18 103.9(3)
O6 S1 C18 102.2(2)
N1 S1 C18 106.1(2)
O4 S2 O3 120.7(2)
O4 S2 N2 114.1(2)
O3 S2 N2 107.4(2)
O4 S2 C19 102.5(3)
O3 S2 C19 104.7(3)
N2 S2 C19 106.0(2)
O1 Al N2 102.99(16)
O1 Al N1 105.52(18)
N2 Al N1 108.07(18)
O1 Al C1 106.8(2)
N2 Al C1 121.8(2)
N1 Al C1 110.3(2)
C2 O1 C5 108.5(4)
C2 O1 Al 121.2(3)
C5 O1 Al 129.5(3)
C11 O2 C12 115.7(3)
C6 N1 S1 117.9(3)
C6 N1 Al 116.0(3)
S1 N1 Al 122.7(2)
C17 N2 S2 118.7(3)
C17 N2 Al 118.5(3)
S2 N2 Al 121.1(2)
Al C1 H1A 109.5
Al C1 H1B 109.5
H1A C1 H1B 109.5
Al C1 H1C 109.5
H1A C1 H1C 109.5
H1B C1 H1C 109.5
O1 C2 C3 105.1(5)
O1 C2 H2A 110.7
C3 C2 H2A 110.7
O1 C2 H2B 110.7
C3 C2 H2B 110.7
H2A C2 H2B 108.8
C4 C3 C2 105.9(5)
C4 C3 H3A 110.6
C2 C3 H3A 110.6
C4 C3 H3B 110.6
C2 C3 H3B 110.6
H3A C3 H3B 108.7
C5 C4 C3 112.4(6)
C5 C4 H4A 109.1
C3 C4 H4A 109.1
C5 C4 H4B 109.1
C3 C4 H4B 109.1
H4A C4 H4B 107.9
C4 C5 O1 107.7(6)
C4 C5 H5A 110.2
O1 C5 H5A 110.2
C4 C5 H5B 110.2
O1 C5 H5B 110.2
H5A C5 H5B 108.5
C7 C6 C11 119.4(4)
C7 C6 N1 123.6(4)
C11 C6 N1 117.0(4)
C6 C7 C8 119.0(4)
C6 C7 H7 120.5
C8 C7 H7 120.5
C9 C8 C7 120.6(4)
C9 C8 H8 119.7
C7 C8 H8 119.7
C8 C9 C10 121.1(4)
C8 C9 H9 119.4
C10 C9 H9 119.4
C11 C10 C9 118.2(4)
C11 C10 H10 120.9
C9 C10 H10 120.9
C10 C11 C6 121.7(4)
C10 C11 O2 120.3(4)
C6 C11 O2 117.8(4)
C13 C12 C17 121.5(4)
C13 C12 O2 122.6(4)
C17 C12 O2 115.9(4)
C12 C13 C14 118.7(4)
C12 C13 H13 120.6
C14 C13 H13 120.6
C15 C14 C13 120.2(4)
C15 C14 H14 119.9
C13 C14 H14 119.9
C16 C15 C14 120.7(4)
C16 C15 H15 119.7
C14 C15 H15 119.7
C15 C16 C17 119.4(4)
C15 C16 H16 120.3
C17 C16 H16 120.3
C12 C17 C16 119.4(4)
C12 C17 N2 116.5(4)
C16 C17 N2 123.9(4)
F2 C18 F3 108.1(5)
F2 C18 F1 107.8(4)
F3 C18 F1 108.3(5)
F2 C18 S1 109.3(4)
F3 C18 S1 112.2(4)
F1 C18 S1 111.0(4)
F6 C19 F5 109.3(5)
F6 C19 F4 107.8(6)
F5 C19 F4 107.6(5)
F6 C19 S2 112.1(4)
F5 C19 S2 111.2(5)
F4 C19 S2 108.7(4)
O7 C20 C21 103.8(14)
O7 C20 H20A 111.0
C21 C20 H20A 111.0
O7 C20 H20B 111.0
C21 C20 H20B 111.0
H20A C20 H20B 109.0
C22 C21 C20 106.4(15)
C22 C21 H21A 110.4
C20 C21 H21A 110.4
C22 C21 H21B 110.4
C20 C21 H21B 110.4
H21A C21 H21B 108.6
C21 C22 C23 96.7(15)
C21 C22 H22A 112.4
C23 C22 H22A 112.4
C21 C22 H22B 112.4
C23 C22 H22B 112.4
H22A C22 H22B 110.0
O7 C23 C22 105.4(15)
O7 C23 H23A 110.7
C22 C23 H23A 110.7
O7 C23 H23B 110.7
C22 C23 H23B 110.7
H23A C23 H23B 108.8
C23 O7 C20 110.8(14)

loop_
_geom_bond_atom_site_label_1
_geom_bond_atom_site_label_2
_geom_bond_distance
S1 O5 1.424(4)
S1 O6 1.426(3)
S1 N1 1.593(4)
S1 C18 1.836(6)
S2 O4 1.419(4)
S2 O3 1.422(4)
S2 N2 1.582(4)
S2 C19 1.835(7)
Al O1 1.857(4)
Al N2 1.890(4)
Al N1 1.900(4)
Al C1 1.926(5)
F1 C18 1.332(6)
F2 C18 1.320(6)
F3 C18 1.320(6)
F4 C19 1.344(6)
F5 C19 1.333(6)
F6 C19 1.311(7)
O1 C2 1.457(6)
O1 C5 1.481(6)
O2 C11 1.396(5)
O2 C12 1.406(5)
N1 C6 1.456(5)
N2 C17 1.459(6)
C1 H1A 0.9800
C1 H1B 0.9800
C1 H1C 0.9800
C2 C3 1.504(9)
C2 H2A 0.9900
C2 H2B 0.9900
C3 C4 1.447(11)
C3 H3A 0.9900
C3 H3B 0.9900
C4 C5 1.345(9)
C4 H4A 0.9900
C4 H4B 0.9900
C5 H5A 0.9900
C5 H5B 0.9900
C6 C7 1.393(6)
C6 C11 1.394(6)
C7 C8 1.393(6)
C7 H7 0.9500
C8 C9 1.376(7)
C8 H8 0.9500
C9 C10 1.387(7)
C9 H9 0.9500
C10 C11 1.380(6)
C10 H10 0.9500
C12 C13 1.372(6)
C12 C17 1.384(6)
C13 C14 1.388(7)
C13 H13 0.9500
C14 C15 1.379(7)
C14 H14 0.9500
C15 C16 1.379(7)
C15 H15 0.9500
C16 C17 1.386(6)
C16 H16 0.9500
C20 O7 1.187(16)
C20 C21 1.40(2)
C20 H20A 0.9900
C20 H20B 0.9900
C21 C22 1.34(2)
C21 H21A 0.9900
C21 H21B 0.9900
C22 C23 1.49(2)
C22 H22A 0.9899
C22 H22B 0.9900
C23 O7 1.142(17)
C23 H23A 0.9900
C23 H23B 0.9900

loop_
_geom_torsion_atom_site_label_1
_geom_torsion_atom_site_label_2
_geom_torsion_atom_site_label_3
_geom_torsion_atom_site_label_4
_geom_torsion
N2 Al O1 C2 145.1(4)
N1 Al O1 C2 -101.6(4)
C1 Al O1 C2 15.7(5)
N2 Al O1 C5 -24.0(6)
N1 Al O1 C5 89.3(6)
C1 Al O1 C5 -153.4(6)
O5 S1 N1 C6 15.7(4)
O6 S1 N1 C6 153.2(3)
C18 S1 N1 C6 -97.9(4)
O5 S1 N1 Al -142.5(3)
O6 S1 N1 Al -5.0(3)
C18 S1 N1 Al 103.9(3)
O1 Al N1 C6 151.8(3)
N2 Al N1 C6 -98.6(3)
C1 Al N1 C6 36.7(4)
O1 Al N1 S1 -49.7(3)
N2 Al N1 S1 59.9(3)
C1 Al N1 S1 -164.7(3)
O4 S2 N2 C17 -38.7(4)
O3 S2 N2 C17 -175.2(3)
C19 S2 N2 C17 73.3(4)
O4 S2 N2 Al 156.4(2)
O3 S2 N2 Al 19.8(3)
C19 S2 N2 Al -91.6(3)
O1 Al N2 C17 128.4(3)
N1 Al N2 C17 17.0(3)
C1 Al N2 C17 -112.1(3)
O1 Al N2 S2 -66.6(3)
N1 Al N2 S2 -178.0(2)
C1 Al N2 S2 52.9(3)
C5 O1 C2 C3 -4.2(7)
Al O1 C2 C3 -175.4(4)
O1 C2 C3 C4 6.6(9)
C2 C3 C4 C5 -7.0(13)
C3 C4 C5 O1 4.4(13)
C2 O1 C5 C4 0.1(10)
Al O1 C5 C4 170.3(7)
S1 N1 C6 C7 68.7(5)
Al N1 C6 C7 -131.7(4)
S1 N1 C6 C11 -114.1(4)
Al N1 C6 C11 45.5(5)
C11 C6 C7 C8 0.0(7)
N1 C6 C7 C8 177.1(4)
C6 C7 C8 C9 -0.2(7)
C7 C8 C9 C10 0.1(8)
C8 C9 C10 C11 0.3(7)
C9 C10 C11 C6 -0.6(7)
C9 C10 C11 O2 -174.9(4)
C7 C6 C11 C10 0.4(7)
N1 C6 C11 C10 -176.9(4)
C7 C6 C11 O2 174.9(4)
N1 C6 C11 O2 -2.4(6)
C12 O2 C11 C10 -109.8(5)
C12 O2 C11 C6 75.6(5)
C11 O2 C12 C13 50.2(6)
C11 O2 C12 C17 -131.4(4)
C17 C12 C13 C14 -0.3(7)
O2 C12 C13 C14 178.0(4)
C12 C13 C14 C15 1.0(8)
C13 C14 C15 C16 -0.6(8)
C14 C15 C16 C17 -0.6(8)
C13 C12 C17 C16 -0.9(7)
O2 C12 C17 C16 -179.3(4)
C13 C12 C17 N2 -175.0(4)
O2 C12 C17 N2 6.6(6)
C15 C16 C17 C12 1.4(7)
C15 C16 C17 N2 175.0(4)
S2 N2 C17 C12 -124.2(4)
Al N2 C17 C12 41.2(5)
S2 N2 C17 C16 62.0(5)
Al N2 C17 C16 -132.7(4)
O5 S1 C18 F2 70.6(4)
O6 S1 C18 F2 -56.3(4)
N1 S1 C18 F2 -169.1(3)
O5 S1 C18 F3 -49.3(5)
O6 S1 C18 F3 -176.2(4)
N1 S1 C18 F3 71.0(4)
O5 S1 C18 F1 -170.6(4)
O6 S1 C18 F1 62.5(4)
N1 S1 C18 F1 -50.3(4)
O4 S2 C19 F6 56.7(4)
O3 S2 C19 F6 -176.6(4)
N2 S2 C19 F6 -63.2(4)
O4 S2 C19 F5 179.4(4)
O3 S2 C19 F5 -53.9(5)
N2 S2 C19 F5 59.5(5)
O4 S2 C19 F4 -62.4(5)
O3 S2 C19 F4 64.4(5)
N2 S2 C19 F4 177.7(4)
O7 C20 C21 C22 -20.0(19)
C20 C21 C22 C23 -2.4(18)
C21 C22 C23 O7 25.5(18)
C22 C23 O7 C20 -43.2(18)
C21 C20 O7 C23 40.9(18)
